data_2104341
loop_
_publ_author_name
'St\"oger, Berthold'
'Weil, Matthias'
'Zobetz, Erich'
'Giester, Gerald'

_publ_section_title
;
 Polymorphism of CaTeO~3~ and solid solutions
 Ca~<i>x~</i>Sr~1{-~<i>x</i>}TeO~3~
;
_journal_coeditor_code SN5078
_journal_issue 2
_journal_name_full 'Acta Crystallographica Section B'
_journal_page_first 167
_journal_page_last 181
_journal_paper_doi 10.1107/S0108768109002997
_journal_volume 65
_journal_year 2009
_chemical_formula_structural 'Ca Te O3'
_chemical_formula_sum 'Ca O3 Te'
_chemical_formula_weight 215.68
_chemical_name_systematic
;
 calcium(II) tellurium(IV) oxide - beta prime
;
_space_group_IT_number 2
_symmetry_cell_setting triclinic
_symmetry_space_group_name_Hall '-P 1'
_symmetry_space_group_name_H-M 'P -1'
_atom_sites_solution_primary direct
_atom_sites_solution_secondary difmap
_audit_creation_method SHELXL-97
_cell_angle_alpha 108.6080(10)
_cell_angle_beta 112.394(2)
_cell_angle_gamma 32.3130(10)
_cell_formula_units_Z 18
_cell_length_a 25.6149(4)
_cell_length_b 10.3921(2)
_cell_length_c 11.2440(2)
_cell_measurement_reflns_used 25122
_cell_measurement_temperature 250(2)
_cell_measurement_theta_max 36.24
_cell_measurement_theta_min 2.07
_cell_volume 1479.25(6)
_computing_cell_refinement 'Denzo (Otwinowski & Minor, 1997)'
_computing_data_collection 'Collect (Nonius, 1998)'
_computing_data_reduction 'Denzo (Otwinowski & Minor, 1997)'
_computing_structure_refinement 'SHELXL-97 (Sheldrick, 1997)'
_computing_structure_solution 'SHELXS-97 (Sheldrick, 1990)'
_diffrn_ambient_temperature 250(2)
_diffrn_measured_fraction_theta_full 0.940
_diffrn_measured_fraction_theta_max 0.940
_diffrn_measurement_device_type 'Nonius Kappa-CCD'
_diffrn_measurement_method \w-scans
_diffrn_radiation_monochromator graphite
_diffrn_radiation_source 'fine-focus sealed tube'
_diffrn_radiation_type MoK\a
_diffrn_radiation_wavelength 0.71073
_diffrn_reflns_av_R_equivalents 0.0470
_diffrn_reflns_av_sigmaI/netI 0.0683
_diffrn_reflns_limit_h_max 41
_diffrn_reflns_limit_h_min -41
_diffrn_reflns_limit_k_max 17
_diffrn_reflns_limit_k_min -17
_diffrn_reflns_limit_l_max 18
_diffrn_reflns_limit_l_min -18
_diffrn_reflns_number 25122
_diffrn_reflns_theta_full 36.24
_diffrn_reflns_theta_max 36.24
_diffrn_reflns_theta_min 2.07
_diffrn_standards_number 0
_exptl_absorpt_coefficient_mu 10.401
_exptl_absorpt_correction_T_max 0.7455
_exptl_absorpt_correction_T_min 0.3683
_exptl_absorpt_correction_type multi-scan
_exptl_absorpt_process_details 'HKL-Scalepack (Otwinowsky & Minor, 2003)'
_exptl_crystal_colour colourless
_exptl_crystal_density_diffrn 4.358
_exptl_crystal_density_method 'not measured'
_exptl_crystal_description fragment
_exptl_crystal_F_000 1728
_exptl_crystal_size_max 0.12
_exptl_crystal_size_mid 0.08
_exptl_crystal_size_min 0.03
_refine_diff_density_max 2.060
_refine_diff_density_min -2.226
_refine_ls_extinction_coef 0.00087(3)
_refine_ls_extinction_expression Fc^*^=kFc[1+0.001xFc^2^\l^3^/sin(2\q)]^-1/4^
_refine_ls_extinction_method SHELXL
_refine_ls_goodness_of_fit_ref 1.010
_refine_ls_matrix_type full
_refine_ls_number_parameters 407
_refine_ls_number_reflns 13422
_refine_ls_number_restraints 0
_refine_ls_restrained_S_all 1.010
_refine_ls_R_factor_all 0.0595
_refine_ls_R_factor_gt 0.0340
_refine_ls_shift/su_max 0.005
_refine_ls_shift/su_mean 0.000
_refine_ls_structure_factor_coef Fsqd
_refine_ls_weighting_details 'calc w=1/[\s^2^(Fo^2^)+(0.0197P)^2^] where P=(Fo^2^+2Fc^2^)/3'
_refine_ls_weighting_scheme calc
_refine_ls_wR_factor_gt 0.0593
_refine_ls_wR_factor_ref 0.0658
_reflns_number_gt 10123
_reflns_number_total 13422
_reflns_threshold_expression >2sigma(I)
_cod_data_source_file sn5078.cif
_cod_data_source_block bprime-CaTeO3-250
_cod_original_cell_volume 1479.25(5)
_cod_database_code 2104341
_cod_database_fobs_code 2104341

loop_
_symmetry_equiv_pos_as_xyz
'x, y, z'
'-x, -y, -z'

loop_
_atom_site_type_symbol
_atom_site_label
_atom_site_fract_x
_atom_site_fract_y
_atom_site_fract_z
_atom_site_U_iso_or_equiv
_atom_site_adp_type
_atom_site_calc_flag
_atom_site_refinement_flags
_atom_site_occupancy
_atom_site_disorder_assembly
_atom_site_disorder_group
Te Te11 0.213549(17) 0.18718(4) -0.23816(2) 0.00955(5) Uani d . 1 . .
Te Te12 0.547554(17) 0.18975(4) -0.27497(2) 0.00823(5) Uani d . 1 . .
Te Te13 -0.141696(17) 0.23835(4) 0.73149(2) 0.00786(5) Uani d . 1 . .
Te Te21 0.028898(18) -0.27956(4) 0.48246(2) 0.01179(5) Uani d . 1 . .
Te Te22 0.353524(18) -0.19004(4) 0.47736(2) 0.01221(5) Uani d . 1 . .
Te Te23 -0.307513(17) 0.70931(4) 0.44464(2) 0.00969(5) Uani d . 1 . .
Te Te31 0.166095(17) 0.29255(4) 0.18868(2) 0.00891(5) Uani d . 1 . .
Te Te32 0.484313(17) -0.71572(4) 0.16411(2) 0.00811(5) Uani d . 1 . .
Te Te33 -0.135498(17) 0.20477(4) 0.17834(2) 0.00875(5) Uani d . 1 . .
Ca Ca11 -0.08161(5) -0.27293(13) 0.12004(7) 0.01070(14) Uani d . 1 . .
Ca Ca12 0.24491(5) -0.18978(13) 0.14148(7) 0.01094(14) Uani d . 1 . .
Ca Ca13 0.59101(5) -0.24736(13) 0.13903(7) 0.01002(14) Uani d . 1 . .
Ca Ca21 -0.07701(5) -0.24965(13) 0.62740(7) 0.01054(14) Uani d . 1 . .
Ca Ca22 0.26444(5) -0.27104(13) 0.58564(7) 0.00989(14) Uani d . 1 . .
Ca Ca23 -0.43690(5) 0.78116(13) 0.61322(7) 0.01025(14) Uani d . 1 . .
Ca Ca31 0.02698(5) -0.24109(13) -0.03518(7) 0.01056(14) Uani d . 1 . .
Ca Ca32 0.36621(5) -0.25524(12) -0.03349(7) 0.00917(14) Uani d . 1 . .
Ca Ca33 0.67455(5) -0.25599(12) -0.05513(7) 0.00899(14) Uani d . 1 . .
O O11 0.22964(19) -0.0252(5) -0.2316(2) 0.0128(5) Uani d . 1 . .
O O12 0.54083(19) 0.0475(4) -0.2250(2) 0.0111(5) Uani d . 1 . .
O O13 -0.12029(18) 0.0435(4) 0.7918(2) 0.0109(5) Uani d . 1 . .
O O21 0.08590(19) 0.4643(4) -0.2020(3) 0.0127(5) Uani d . 1 . .
O O22 0.43498(18) 0.3999(4) -0.4078(2) 0.0114(5) Uani d . 1 . .
O O23 -0.17825(18) 0.4392(4) 0.8748(2) 0.0121(5) Uani d . 1 . .
O O31 0.2936(2) 0.0969(5) -0.0743(3) 0.0151(6) Uani d . 1 . .
O O32 0.49962(19) 0.4104(4) -0.1385(2) 0.0132(5) Uani d . 1 . .
O O33 -0.26642(18) 0.4331(4) 0.6245(2) 0.0133(5) Uani d . 1 . .
O O41 0.0004(2) -0.2705(5) 0.3059(3) 0.0196(6) Uani d . 1 . .
O O42 0.3688(2) -0.3272(6) 0.3166(3) 0.0315(8) Uani d . 1 . .
O O43 -0.4004(2) 0.9473(5) 0.3194(3) 0.0156(6) Uani d . 1 . .
O O51 0.0606(2) -0.5054(5) 0.5151(3) 0.0185(6) Uani d . 1 . .
O O52 0.24478(19) -0.0610(5) 0.4906(3) 0.0157(6) Uani d . 1 . .
O O53 -0.29943(19) 0.5153(4) 0.3288(2) 0.0120(5) Uani d . 1 . .
O O61 -0.09756(19) -0.0266(5) 0.5169(3) 0.0163(6) Uani d . 1 . .
O O62 0.2873(2) 0.0859(6) 0.4317(3) 0.0263(7) Uani d . 1 . .
O O63 -0.40718(19) 0.8892(4) 0.5252(3) 0.0133(5) Uani d . 1 . .
O O71 0.05750(18) 0.5180(4) 0.0542(2) 0.0100(5) Uani d . 1 . .
O O72 0.38503(18) -0.4860(4) 0.0284(2) 0.0105(5) Uani d . 1 . .
O O73 -0.25417(19) 0.5049(5) 0.1020(3) 0.0176(6) Uani d . 1 . .
O O81 0.2399(2) 0.0286(5) 0.0773(3) 0.0159(6) Uani d . 1 . .
O O82 0.54539(18) -0.9705(4) 0.0499(2) 0.0108(5) Uani d . 1 . .
O O83 -0.1402(2) 0.0403(5) 0.0628(3) 0.0179(6) Uani d . 1 . .
O O91 0.1138(2) 0.2489(5) 0.2142(3) 0.0141(5) Uani d . 1 . .
O O92 0.39494(19) -0.6565(5) 0.1837(2) 0.0115(5) Uani d . 1 . .
O O93 -0.04583(19) 0.0926(5) 0.1091(3) 0.0130(5) Uani d . 1 . .

loop_
_atom_site_aniso_label
_atom_site_aniso_U_11
_atom_site_aniso_U_22
_atom_site_aniso_U_33
_atom_site_aniso_U_12
_atom_site_aniso_U_13
_atom_site_aniso_U_23
Te11 0.00915(11) 0.00917(10) 0.00973(12) -0.00733(10) 0.00256(9) 0.00001(8)
Te12 0.00773(10) 0.00867(10) 0.00740(11) -0.00659(9) 0.00167(8) 0.00006(8)
Te13 0.00721(10) 0.00735(10) 0.00777(11) -0.00578(9) 0.00151(8) 0.00023(8)
Te21 0.01140(11) 0.01473(11) 0.00940(12) -0.01101(11) 0.00245(9) -0.00120(9)
Te22 0.01200(11) 0.01438(12) 0.01022(12) -0.01118(11) 0.00161(9) -0.00040(9)
Te23 0.00800(10) 0.00872(10) 0.00959(12) -0.00641(10) 0.00131(8) 0.00089(8)
Te31 0.00887(10) 0.00898(10) 0.00891(11) -0.00728(10) 0.00185(8) 0.00053(8)
Te32 0.00782(10) 0.00778(10) 0.00849(11) -0.00640(9) 0.00168(8) 0.00008(8)
Te33 0.00753(10) 0.00781(10) 0.00839(11) -0.00590(10) 0.00134(8) 0.00052(8)
Ca11 0.0122(3) 0.0114(3) 0.0112(4) -0.0101(3) 0.0042(3) -0.0017(3)
Ca12 0.0085(3) 0.0101(3) 0.0120(4) -0.0073(3) 0.0016(3) 0.0011(3)
Ca13 0.0094(3) 0.0102(3) 0.0096(4) -0.0078(3) 0.0022(3) 0.0003(3)
Ca21 0.0101(3) 0.0094(3) 0.0099(4) -0.0075(3) 0.0031(3) -0.0002(3)
Ca22 0.0105(3) 0.0086(3) 0.0091(3) -0.0077(3) 0.0013(3) 0.0008(3)
Ca23 0.0094(3) 0.0109(3) 0.0081(3) -0.0080(3) 0.0015(3) 0.0006(3)
Ca31 0.0114(3) 0.0097(3) 0.0092(4) -0.0088(3) -0.0004(3) 0.0018(3)
Ca32 0.0090(3) 0.0079(3) 0.0094(4) -0.0066(3) 0.0026(3) -0.0002(3)
Ca33 0.0083(3) 0.0085(3) 0.0100(3) -0.0068(3) 0.0025(3) -0.0002(3)
O11 0.0162(13) 0.0155(13) 0.0104(13) -0.0141(12) 0.0028(11) -0.0017(10)
O12 0.0111(12) 0.0102(12) 0.0121(13) -0.0086(11) 0.0030(10) 0.0006(10)
O13 0.0111(12) 0.0103(12) 0.0129(13) -0.0092(11) 0.0010(10) 0.0013(10)
O21 0.0112(12) 0.0103(12) 0.0132(14) -0.0078(11) 0.0046(10) 0.0003(10)
O22 0.0080(12) 0.0105(12) 0.0110(13) -0.0071(11) -0.0001(10) 0.0014(10)
O23 0.0103(12) 0.0098(12) 0.0111(13) -0.0076(11) 0.0046(10) -0.0038(10)
O31 0.0169(14) 0.0165(13) 0.0139(14) -0.0149(13) -0.0032(11) 0.0040(11)
O32 0.0145(13) 0.0106(12) 0.0104(14) -0.0097(12) 0.0063(11) -0.0042(10)
O33 0.0071(12) 0.0111(12) 0.0118(14) -0.0060(11) 0.0007(10) 0.0008(10)
O41 0.0223(15) 0.0266(16) 0.0072(14) -0.0200(14) 0.0024(11) -0.0001(11)
O42 0.0165(16) 0.0268(17) 0.0194(17) -0.0148(15) 0.0038(13) -0.0100(13)
O43 0.0172(14) 0.0131(13) 0.0121(14) -0.0119(12) -0.0001(11) 0.0035(10)
O51 0.0206(15) 0.0120(13) 0.0183(15) -0.0120(13) 0.0072(12) -0.0004(11)
O52 0.0116(13) 0.0156(13) 0.0208(15) -0.0110(12) 0.0017(11) 0.0043(11)
O53 0.0146(13) 0.0106(12) 0.0115(13) -0.0104(12) 0.0042(11) -0.0010(10)
O61 0.0104(13) 0.0128(13) 0.0166(15) -0.0077(12) 0.0051(11) -0.0010(11)
O62 0.0349(18) 0.0365(18) 0.0268(18) -0.0333(17) -0.0047(14) 0.0106(14)
O63 0.0108(12) 0.0104(12) 0.0167(14) -0.0078(11) 0.0051(11) 0.0001(10)
O71 0.0088(12) 0.0090(11) 0.0101(13) -0.0070(11) 0.0002(10) 0.0022(9)
O72 0.0106(12) 0.0082(11) 0.0097(13) -0.0073(11) 0.0021(10) 0.0003(9)
O73 0.0092(13) 0.0097(12) 0.0214(16) -0.0043(11) 0.0033(11) 0.0067(11)
O81 0.0154(14) 0.0129(13) 0.0201(15) -0.0110(12) 0.0106(12) -0.0049(11)
O82 0.0094(12) 0.0081(11) 0.0095(13) -0.0060(11) 0.0043(10) -0.0014(9)
O83 0.0226(15) 0.0152(13) 0.0165(15) -0.0166(13) -0.0015(12) 0.0027(11)
O91 0.0163(13) 0.0164(13) 0.0144(14) -0.0140(12) 0.0052(11) -0.0007(11)
O92 0.0148(13) 0.0163(13) 0.0115(13) -0.0141(12) 0.0019(10) 0.0017(10)
O93 0.0101(12) 0.0141(13) 0.0177(14) -0.0098(12) 0.0049(11) 0.0005(11)

loop_
_atom_type_symbol
_atom_type_description
_atom_type_scat_dispersion_real
_atom_type_scat_dispersion_imag
_atom_type_scat_source
O O 0.0106 0.0060 'International Tables Vol C Tables 4.2.6.8 and 6.1.1.4'
Ca Ca 0.2262 0.3064 'International Tables Vol C Tables 4.2.6.8 and 6.1.1.4'
Te Te -0.5308 1.6751 'International Tables Vol C Tables 4.2.6.8 and 6.1.1.4'

loop_
_geom_angle_atom_site_label_1
_geom_angle_atom_site_label_2
_geom_angle_atom_site_label_3
_geom_angle_site_symmetry_1
_geom_angle_site_symmetry_3
_geom_angle
_geom_angle_publ_flag
O31 Te11 O21 . . 101.08(12) y
O31 Te11 O11 . . 92.06(11) y
O21 Te11 O11 . . 95.25(11) y
O22 Te12 O32 . . 99.63(11) y
O22 Te12 O12 . . 104.20(11) y
O32 Te12 O12 . . 97.10(11) y
O33 Te13 O23 . . 101.05(11) y
O33 Te13 O13 . . 96.53(11) y
O23 Te13 O13 . . 99.43(11) y
O41 Te21 O51 . . 103.84(13) y
O41 Te21 O61 . . 102.21(12) y
O51 Te21 O61 . . 91.87(12) y
O63 Te23 O62 . 2_566 91.60(11) y
O43 Te23 O62 . 2_566 86.62(11) y
O53 Te23 O62 . 2_566 165.64(11) y
O91 Te31 O81 . . 90.68(12) y
O91 Te31 O71 . . 94.21(11) y
O81 Te31 O71 . . 93.66(11) y
O82 Te32 O92 . . 96.02(11) y
O82 Te32 O72 . . 92.26(11) y
O92 Te32 O72 . . 89.55(11) y
O73 Te33 O83 . . 98.32(12) y
O73 Te33 O93 . . 99.96(11) y
O83 Te33 O93 . . 94.65(12) y
O41 Ca11 O83 . . 80.92(10) n
O41 Ca11 O71 . 2 144.34(10) n
O83 Ca11 O71 . 2 115.86(9) n
O41 Ca11 O71 . 1_545 76.62(9) n
O83 Ca11 O71 . 1_545 76.01(9) n
O71 Ca11 O71 2 1_545 77.57(10) n
O41 Ca11 O21 . 2 101.84(10) n
O83 Ca11 O21 . 2 157.46(10) n
O71 Ca11 O21 2 2 74.83(8) n
O71 Ca11 O21 1_545 2 126.51(9) n
O41 Ca11 O11 . 2 89.13(9) n
O83 Ca11 O11 . 2 92.48(9) n
O71 Ca11 O11 2 2 119.33(9) n
O71 Ca11 O11 1_545 2 162.81(9) n
O21 Ca11 O11 2 2 65.37(8) n
O41 Ca11 O81 . 2 148.45(10) n
O83 Ca11 O81 . 2 71.87(9) n
O71 Ca11 O81 2 2 65.09(8) n
O71 Ca11 O81 1_545 2 110.80(9) n
O21 Ca11 O81 2 2 97.59(9) n
O11 Ca11 O81 2 2 76.66(8) n
O41 Ca11 O91 . 1_545 69.33(9) n
O83 Ca11 O91 . 1_545 132.70(9) n
O71 Ca11 O91 2 1_545 77.00(8) n
O71 Ca11 O91 1_545 1_545 62.13(8) n
O21 Ca11 O91 2 1_545 67.47(8) n
O11 Ca11 O91 2 1_545 121.87(8) n
O81 Ca11 O91 2 1_545 141.88(8) n
O42 Ca12 O83 . 2 160.50(12) n
O42 Ca12 O13 . 2_556 110.92(11) n
O83 Ca12 O13 2 2_556 87.22(10) n
O42 Ca12 O81 . . 86.19(12) n
O83 Ca12 O81 2 . 76.09(10) n
O13 Ca12 O81 2_556 . 131.31(9) n
O42 Ca12 O72 . . 81.14(10) n
O83 Ca12 O72 2 . 85.88(9) n
O13 Ca12 O72 2_556 . 151.85(9) n
O81 Ca12 O72 . . 72.96(8) n
O42 Ca12 O91 . . 92.30(10) n
O83 Ca12 O91 2 . 87.11(9) n
O13 Ca12 O91 2_556 . 70.25(8) n
O81 Ca12 O91 . . 63.61(8) n
O72 Ca12 O91 . . 136.42(9) n
O42 Ca12 O92 . . 68.91(10) n
O83 Ca12 O92 2 . 117.21(9) n
O13 Ca12 O92 2_556 . 97.54(8) n
O81 Ca12 O92 . . 130.86(9) n
O72 Ca12 O92 . . 62.11(8) n
O91 Ca12 O92 . . 152.86(9) n
O53 Ca13 O73 1_645 1_645 81.31(9) n
O53 Ca13 O82 1_645 2_645 159.18(9) n
O73 Ca13 O82 1_645 2_645 114.13(9) n
O53 Ca13 O82 1_645 1_565 133.73(9) n
O73 Ca13 O82 1_645 1_565 75.74(9) n
O82 Ca13 O82 2_645 1_565 66.10(10) n
O53 Ca13 O12 1_645 2_655 85.19(9) n
O73 Ca13 O12 1_645 2_655 166.47(9) n
O82 Ca13 O12 2_645 2_655 79.18(8) n
O82 Ca13 O12 1_565 2_655 113.66(9) n
O53 Ca13 O43 1_645 1_645 68.15(9) n
O73 Ca13 O43 1_645 1_645 89.76(10) n
O82 Ca13 O43 2_645 1_645 123.17(9) n
O82 Ca13 O43 1_565 1_645 72.10(9) n
O12 Ca13 O43 2_655 1_645 84.36(9) n
O53 Ca13 O72 1_645 2_645 103.59(9) n
O73 Ca13 O72 1_645 2_645 82.82(9) n
O82 Ca13 O72 2_645 2_645 66.64(8) n
O82 Ca13 O72 1_565 2_645 112.54(9) n
O12 Ca13 O72 2_655 2_645 101.34(9) n
O43 Ca13 O72 1_645 2_645 169.76(9) n
O51 Ca21 O91 2_546 2_556 97.02(10) n
O51 Ca21 O52 2_546 2_556 83.11(10) n
O91 Ca21 O52 2_556 2_556 92.93(9) n
O51 Ca21 O13 2_546 . 168.78(10) n
O91 Ca21 O13 2_556 . 73.75(9) n
O52 Ca21 O13 2_556 . 90.88(9) n
O51 Ca21 O61 2_546 . 111.15(10) n
O91 Ca21 O61 2_556 . 147.59(9) n
O52 Ca21 O61 2_556 . 75.55(9) n
O13 Ca21 O61 . . 76.21(9) n
O51 Ca21 O51 2_546 . 73.02(11) n
O91 Ca21 O51 2_556 . 144.45(9) n
O52 Ca21 O51 2_556 . 118.68(9) n
O13 Ca21 O51 . . 118.20(9) n
O61 Ca21 O51 . . 63.09(8) n
O51 Ca21 O21 2_546 1_546 104.84(9) n
O91 Ca21 O21 2_556 1_546 76.27(9) n
O52 Ca21 O21 2_556 1_546 167.16(9) n
O13 Ca21 O21 . 1_546 79.53(8) n
O61 Ca21 O21 . 1_546 109.93(9) n
O51 Ca21 O21 . 1_546 73.75(9) n
O53 Ca22 O61 2_556 2_556 103.14(10) n
O53 Ca22 O52 2_556 . 173.76(10) n
O61 Ca22 O52 2_556 . 81.09(10) n
O53 Ca22 O22 2_556 1_546 87.97(9) n
O61 Ca22 O22 2_556 1_546 154.14(10) n
O52 Ca22 O22 . 1_546 86.34(9) n
O53 Ca22 O11 2_556 1_556 100.03(9) n
O61 Ca22 O11 2_556 1_556 93.62(9) n
O52 Ca22 O11 . 1_556 84.14(9) n
O22 Ca22 O11 1_546 1_556 107.52(9) n
O53 Ca22 O33 2_556 2_556 89.42(9) n
O61 Ca22 O33 2_556 2_556 75.45(9) n
O52 Ca22 O33 . 2_556 87.21(10) n
O22 Ca22 O33 1_546 2_556 81.48(9) n
O11 Ca22 O33 1_556 2_556 167.03(9) n
O33 Ca23 O63 . . 75.35(9) n
O33 Ca23 O63 . 2_476 142.01(10) n
O63 Ca23 O63 . 2_476 76.09(10) n
O33 Ca23 O92 . 2_556 85.45(9) n
O63 Ca23 O92 . 2_556 138.17(10) n
O63 Ca23 O92 2_476 2_556 132.36(9) n
O33 Ca23 O22 . 2_565 81.03(9) n
O63 Ca23 O22 . 2_565 90.30(9) n
O63 Ca23 O22 2_476 2_565 74.59(9) n
O92 Ca23 O22 2_556 2_565 123.35(9) n
O33 Ca23 O12 . 1_466 103.31(9) n
O63 Ca23 O12 . 1_466 74.26(9) n
O63 Ca23 O12 2_476 1_466 92.41(9) n
O92 Ca23 O12 2_556 1_466 74.60(9) n
O22 Ca23 O12 2_565 1_466 162.01(9) n
O33 Ca23 O43 . 2_476 152.60(9) n
O63 Ca23 O43 . 2_476 130.47(9) n
O63 Ca23 O43 2_476 2_476 63.73(8) n
O92 Ca23 O43 2_556 2_476 68.84(8) n
O22 Ca23 O43 2_565 2_476 104.78(9) n
O12 Ca23 O43 1_466 2_476 79.54(9) n
O71 Ca31 O93 1_545 2 163.99(9) n
O71 Ca31 O21 1_545 1_545 77.81(9) n
O93 Ca31 O21 2 1_545 97.80(9) n
O71 Ca31 O93 1_545 . 108.82(9) n
O93 Ca31 O93 2 . 76.90(10) n
O21 Ca31 O93 1_545 . 172.24(9) n
O71 Ca31 O13 1_545 1_554 119.56(9) n
O93 Ca31 O13 2 1_554 74.57(9) n
O21 Ca31 O13 1_545 1_554 82.95(9) n
O93 Ca31 O13 . 1_554 90.11(9) n
O71 Ca31 O23 1_545 2_556 84.90(9) n
O93 Ca31 O23 2 2_556 81.49(9) n
O21 Ca31 O23 1_545 2_556 105.79(9) n
O93 Ca31 O23 . 2_556 79.26(9) n
O13 Ca31 O23 1_554 2_556 155.48(9) n
O71 Ca31 O83 1_545 . 67.02(8) n
O93 Ca31 O83 2 . 127.11(8) n
O21 Ca31 O83 1_545 . 120.15(9) n
O93 Ca31 O83 . . 60.84(8) n
O13 Ca31 O83 1_554 . 75.21(8) n
O23 Ca31 O83 2_556 . 116.90(9) n
O81 Ca32 O72 . . 80.02(9) n
O81 Ca32 O32 . 1_545 170.07(10) n
O72 Ca32 O32 . 1_545 90.05(9) n
O81 Ca32 O32 . 2_655 99.60(10) n
O72 Ca32 O32 . 2_655 91.88(9) n
O32 Ca32 O32 1_545 2_655 80.99(10) n
O81 Ca32 O31 . . 80.91(9) n
O72 Ca32 O31 . . 160.49(10) n
O32 Ca32 O31 1_545 . 108.96(9) n
O32 Ca32 O31 2_655 . 95.32(9) n
O81 Ca32 O11 . . 86.02(9) n
O72 Ca32 O11 . . 108.23(9) n
O32 Ca32 O11 1_545 . 96.82(9) n
O32 Ca32 O11 2_655 . 159.81(9) n
O31 Ca32 O11 . . 66.24(9) n
O82 Ca33 O73 1_565 1_645 80.55(9) n
O82 Ca33 O23 1_565 1_644 169.94(10) n
O73 Ca33 O23 1_645 1_644 92.92(9) n
O82 Ca33 O31 1_565 2_655 81.22(10) n
O73 Ca33 O31 1_645 2_655 95.92(10) n
O23 Ca33 O31 1_644 2_655 91.94(10) n
O82 Ca33 O12 1_565 . 81.99(9) n
O73 Ca33 O12 1_645 . 154.55(10) n
O23 Ca33 O12 1_644 . 106.54(9) n
O31 Ca33 O12 2_655 . 99.56(9) n
O82 Ca33 O92 1_565 2_645 87.41(9) n
O73 Ca33 O92 1_645 2_645 86.33(10) n
O23 Ca33 O92 1_644 2_645 99.87(9) n
O31 Ca33 O92 2_655 2_645 167.87(10) n
O12 Ca33 O92 . 2_645 74.50(9) n
Te11 O11 Ca22 . 1_554 119.14(12) n
Te11 O11 Ca32 . . 98.51(11) n
Ca22 O11 Ca32 1_554 . 114.44(10) n
Te11 O11 Ca11 . 2 96.53(10) n
Ca22 O11 Ca11 1_554 2 126.12(11) n
Ca32 O11 Ca11 . 2 96.66(9) n
Te12 O12 Ca33 . . 118.36(12) n
Te12 O12 Ca13 . 2_655 127.89(12) n
Ca33 O12 Ca13 . 2_655 93.42(9) n
Te12 O12 Ca23 . 1_644 115.94(12) n
Ca33 O12 Ca23 . 1_644 94.82(9) n
Ca13 O12 Ca23 2_655 1_644 99.66(9) n
Te13 O13 Ca12 . 2_556 125.36(12) n
Te13 O13 Ca31 . 1_556 116.53(12) n
Ca12 O13 Ca31 2_556 1_556 101.60(9) n
Te13 O13 Ca21 . . 112.22(12) n
Ca12 O13 Ca21 2_556 . 98.07(9) n
Ca31 O13 Ca21 1_556 . 98.56(9) n
Te11 O21 Ca31 . 1_565 128.71(13) n
Te11 O21 Ca11 . 2 99.85(10) n
Ca31 O21 Ca11 1_565 2 99.79(9) n
Te11 O21 Ca21 . 1_564 124.31(12) n
Ca31 O21 Ca21 1_565 1_564 97.58(9) n
Ca11 O21 Ca21 2 1_564 100.61(10) n
Te12 O22 Ca22 . 1_564 131.71(13) n
Te12 O22 Ca23 . 2_565 117.01(11) n
Ca22 O22 Ca23 1_564 2_565 97.59(9) n
Te13 O23 Ca33 . 1_466 128.32(13) n
Te13 O23 Ca31 . 2_556 109.79(11) n
Ca33 O23 Ca31 1_466 2_556 117.79(11) n
Te11 O31 Ca33 . 2_655 130.20(13) n
Te11 O31 Ca32 . . 101.44(11) n
Ca33 O31 Ca32 2_655 . 128.27(11) n
Te12 O32 Ca32 . 1_565 147.34(15) n
Te12 O32 Ca32 . 2_655 111.54(12) n
Ca32 O32 Ca32 1_565 2_655 99.01(10) n
Te13 O33 Ca23 . . 144.72(14) n
Te13 O33 Ca22 . 2_556 115.56(11) n
Ca23 O33 Ca22 . 2_556 99.43(10) n
Te21 O41 Ca11 . . 142.20(16) n
Te22 O42 Ca12 . . 127.73(15) n
Te23 O43 Ca13 . 1_465 99.02(11) n
Te23 O43 Ca23 . 2_476 96.54(11) n
Ca13 O43 Ca23 1_465 2_476 95.00(10) n
Te21 O51 Ca21 . 2_546 129.02(14) n
Te21 O51 Ca21 . . 101.23(11) n
Ca21 O51 Ca21 2_546 . 106.98(11) n
Te22 O52 Ca22 . . 122.10(13) n
Te22 O52 Ca21 . 2_556 130.97(13) n
Ca22 O52 Ca21 . 2_556 104.24(10) n
Te23 O53 Ca22 . 2_556 117.52(12) n
Te23 O53 Ca13 . 1_465 101.09(10) n
Ca22 O53 Ca13 2_556 1_465 132.63(12) n
Te21 O61 Ca22 . 2_556 141.33(14) n
Te21 O61 Ca21 . . 100.92(11) n
Ca22 O61 Ca21 2_556 . 99.07(10) n
Te22 O62 Te23 . 2_566 127.48(15) n
Te23 O63 Ca23 . . 131.91(13) n
Te23 O63 Ca23 . 2_476 107.02(12) n
Ca23 O63 Ca23 . 2_476 103.91(10) n
Te31 O71 Ca31 . 1_565 125.24(12) n
Te31 O71 Ca11 . 2 102.77(10) n
Ca31 O71 Ca11 1_565 2 105.27(10) n
Te31 O71 Ca11 . 1_565 101.97(11) n
Ca31 O71 Ca11 1_565 1_565 116.26(10) n
Ca11 O71 Ca11 2 1_565 102.43(10) n
Te32 O72 Ca32 . . 126.91(13) n
Te32 O72 Ca13 . 2_645 96.14(10) n
Ca32 O72 Ca13 . 2_645 116.90(10) n
Te32 O72 Ca12 . . 94.28(10) n
Ca32 O72 Ca12 . . 103.08(9) n
Ca13 O72 Ca12 2_645 . 118.78(10) n
Te33 O73 Ca33 . 1_465 143.54(14) n
Te33 O73 Ca13 . 1_465 118.65(13) n
Ca33 O73 Ca13 1_465 1_465 96.77(10) n
Te31 O81 Ca32 . . 149.53(15) n
Te31 O81 Ca12 . . 101.25(11) n
Ca32 O81 Ca12 . . 103.81(10) n
Te31 O81 Ca11 . 2 93.93(10) n
Ca32 O81 Ca11 . 2 99.92(10) n
Ca12 O81 Ca11 . 2 96.95(10) n
Te32 O82 Ca33 . 1_545 141.03(14) n
Te32 O82 Ca13 . 2_645 99.79(10) n
Ca33 O82 Ca13 1_545 2_645 97.50(9) n
Te32 O82 Ca13 . 1_545 107.79(11) n
Ca33 O82 Ca13 1_545 1_545 96.47(9) n
Ca13 O82 Ca13 2_645 1_545 113.89(10) n
Te33 O83 Ca12 . 2 122.59(13) n
Te33 O83 Ca11 . . 124.49(13) n
Ca12 O83 Ca11 2 . 110.69(11) n
Te33 O83 Ca31 . . 92.94(11) n
Ca12 O83 Ca31 2 . 91.86(9) n
Ca11 O83 Ca31 . . 100.16(9) n
Te31 O91 Ca21 . 2_556 142.00(15) n
Te31 O91 Ca12 . . 98.72(11) n
Ca21 O91 Ca12 2_556 . 99.54(10) n
Te31 O91 Ca11 . 1_565 88.29(9) n
Ca21 O91 Ca11 2_556 1_565 98.06(9) n
Ca12 O91 Ca11 . 1_565 140.66(11) n
Te32 O92 Ca23 . 2_556 114.20(12) n
Te32 O92 Ca33 . 2_645 134.69(13) n
Ca23 O92 Ca33 2_556 2_645 96.92(9) n
Te32 O92 Ca12 . . 89.51(9) n
Ca23 O92 Ca12 2_556 . 118.91(10) n
Ca33 O92 Ca12 2_645 . 103.86(9) n
Te33 O93 Ca31 . 2 140.08(13) n
Te33 O93 Ca31 . . 109.64(12) n
Ca31 O93 Ca31 2 . 103.10(10) n

loop_
_geom_bond_atom_site_label_1
_geom_bond_atom_site_label_2
_geom_bond_site_symmetry_2
_geom_bond_distance
_geom_bond_publ_flag
Te11 O31 . 1.858(3) y
Te11 O21 . 1.871(2) y
Te11 O11 . 1.895(3) y
Te11 Ca32 . 3.3514(7) n
Te11 Ca11 2 3.3991(8) n
Te11 Ca22 1_554 3.7087(8) n
Te11 Ca33 2_655 3.7893(8) n
Te12 O22 . 1.863(2) y
Te12 O32 . 1.885(2) y
Te12 O12 . 1.888(2) y
Te12 Ca32 2_655 3.5451(8) n
Te12 Ca23 2_565 3.6962(8) n
Te12 Ca33 . 3.7228(7) n
Te12 Ca23 1_644 3.7262(8) n
Te12 Ca22 1_564 3.8346(8) n
Te13 O33 . 1.857(2) y
Te13 O23 . 1.879(2) y
Te13 O13 . 1.891(2) y
Te13 Ca31 2_556 3.5678(8) n
Te13 Ca22 2_556 3.6251(8) n
Te13 Ca21 . 3.6498(8) n
Te13 Ca31 1_556 3.7004(8) n
Te13 Ca33 1_466 3.7783(8) n
Te21 O41 . 1.839(3) y
Te21 O51 . 1.846(3) y
Te21 O61 . 1.862(3) y
Te21 Ca21 . 3.4253(8) n
Te21 Ca21 2_546 3.7540(8) n
Te22 O42 . 1.845(3) y
Te22 O62 . 1.849(3) y
Te22 O52 . 1.859(3) y
Te22 Ca22 . 3.6627(8) n
Te22 Ca12 . 3.7405(8) n
Te23 O63 . 1.857(2) y
Te23 O43 . 1.866(3) y
Te23 O53 . 1.904(3) y
Te23 O62 2_566 2.480(3) y
Te23 Ca13 1_465 3.3122(8) n
Te23 Ca23 2_476 3.4176(8) n
Te23 Ca22 2_556 3.5888(8) n
Te31 O91 . 1.865(3) y
Te31 O81 . 1.874(3) y
Te31 O71 . 1.885(2) y
Te31 Ca11 1_565 3.3629(8) n
Te31 Ca11 2 3.3682(8) n
Te31 Ca12 . 3.3905(8) n
Te31 Ca31 1_565 3.7792(7) n
Te32 O82 . 1.862(2) y
Te32 O92 . 1.893(2) y
Te32 O72 . 1.897(2) y
Te32 Ca12 . 3.2540(8) n
Te32 Ca13 2_645 3.3006(8) n
Te32 Ca13 1_545 3.4847(8) n
Te32 Ca23 2_556 3.6063(8) n
Te32 Ca32 . 3.7660(7) n
Te33 O73 . 1.844(3) y
Te33 O83 . 1.854(3) y
Te33 O93 . 1.870(2) y
Te33 Ca31 . 3.5317(8) n
Te33 Ca12 2 3.6759(8) n
Te33 Ca13 1_465 3.6765(8) n
Te33 Ca11 . 3.7429(8) n
Ca11 O41 . 2.343(3) y
Ca11 O83 . 2.367(3) y
Ca11 O71 2 2.406(3) y
Ca11 O71 1_545 2.421(3) y
Ca11 O21 2 2.536(3) y
Ca11 O11 2 2.614(3) y
Ca11 O81 2 2.673(3) y
Ca11 O91 1_545 2.854(3) y
Ca11 Te31 1_545 3.3629(8) n
Ca11 Te31 2 3.3682(8) n
Ca11 Te11 2 3.3990(8) n
Ca12 O42 . 2.315(3) y
Ca12 O83 2 2.329(3) y
Ca12 O13 2_556 2.441(3) y
Ca12 O81 . 2.483(3) y
Ca12 O72 . 2.506(3) y
Ca12 O91 . 2.562(3) y
Ca12 O92 . 2.663(3) y
Ca12 Te33 2 3.6759(8) n
Ca12 Ca21 2_556 3.7213(10) n
Ca13 O53 1_645 2.368(3) y
Ca13 O73 1_645 2.417(3) y
Ca13 O82 2_645 2.427(3) y
Ca13 O82 1_565 2.431(3) y
Ca13 O12 2_655 2.450(3) y
Ca13 O43 1_645 2.459(3) y
Ca13 O72 2_645 2.505(3) y
Ca13 Te32 2_645 3.3006(8) n
Ca13 Te23 1_645 3.3122(8) n
Ca13 Te32 1_565 3.4848(8) n
Ca13 Ca33 . 3.5304(10) n
Ca13 Ca33 2_655 3.5553(10) n
Ca21 O51 2_546 2.307(3) y
Ca21 O91 2_556 2.307(3) y
Ca21 O52 2_556 2.364(3) y
Ca21 O13 . 2.487(3) y
Ca21 O61 . 2.544(3) y
Ca21 O51 . 2.548(3) y
Ca21 O21 1_546 2.550(3) y
Ca21 Ca22 2_556 3.6968(10) n
Ca21 Ca12 2_556 3.7213(10) n
Ca21 Ca31 1_556 3.7392(11) n
Ca22 O53 2_556 2.287(2) y
Ca22 O61 2_556 2.311(3) y
Ca22 O52 . 2.319(3) y
Ca22 O22 1_546 2.334(3) y
Ca22 O11 1_556 2.396(3) y
Ca22 O33 2_556 2.414(3) y
Ca22 Te23 2_556 3.5889(8) n
Ca22 Ca23 2_556 3.6049(10) n
Ca22 Te13 2_556 3.6251(8) n
Ca22 Ca21 2_556 3.6968(10) n
Ca22 Te11 1_556 3.7087(8) n
Ca23 O33 . 2.311(3) y
Ca23 O63 . 2.355(3) y
Ca23 O63 2_476 2.377(3) y
Ca23 O92 2_556 2.390(3) y
Ca23 O22 2_565 2.456(3) y
Ca23 O12 1_466 2.491(3) y
Ca23 O43 2_476 2.658(3) y
Ca23 Te23 2_476 3.4177(8) n
Ca23 Ca22 2_556 3.6050(10) n
Ca23 Te32 2_556 3.6064(8) n
Ca23 Ca33 1_466 3.6262(11) n
Ca23 Te12 2_565 3.6962(8) n
Ca31 O71 1_545 2.364(3) y
Ca31 O93 2 2.386(3) y
Ca31 O21 1_545 2.419(3) y
Ca31 O93 . 2.433(3) y
Ca31 O13 1_554 2.446(3) y
Ca31 O23 2_556 2.463(3) y
Ca31 O83 . 2.912(3) y
Ca31 Te13 2_556 3.5678(8) n
Ca31 Te13 1_554 3.7005(8) n
Ca31 Ca21 1_554 3.7393(11) n
Ca31 Ca31 2 3.7738(14) n
Ca32 O81 . 2.306(3) y
Ca32 O72 . 2.307(3) y
Ca32 O32 1_545 2.352(3) y
Ca32 O32 2_655 2.389(3) y
Ca32 O31 . 2.445(3) y
Ca32 O11 . 2.498(3) y
Ca32 Te12 2_655 3.5452(8) n
Ca32 Ca32 2_645 3.6054(14) n
Ca32 Ca11 2 3.8194(10) n
Ca33 O82 1_565 2.301(3) y
Ca33 O73 1_645 2.304(3) y
Ca33 O23 1_644 2.314(3) y
Ca33 O31 2_655 2.314(3) y
Ca33 O12 . 2.434(3) y
Ca33 O92 2_645 2.454(3) y
Ca33 Ca13 2_655 3.5553(10) n
Ca33 Ca23 1_644 3.6262(11) n
Ca33 Te13 1_644 3.7784(8) n
Ca33 Te11 2_655 3.7894(8) n
